data_7006872
loop_
_publ_author_name
'Weber, Lothar'
'Domke, Imme'
'Schmidt, Christian'
'Braun, Thomas'
'Stammler, Hans-Georg'
'Neumann, Beate'

_publ_section_title
;
 Syntheses, structures, luminescence and electrochemistry of benzene-
 and biphenyl-centered bis- and tris-1,3,2-diazaboroles and
 -1,3,2-diazaborolidines.
;
_journal_issue 17
_journal_name_full 'Dalton transactions (Cambridge, England : 2003)'
_journal_page_first 2127
_journal_page_last 2132
_journal_paper_doi 10.1039/b514920g
_journal_year 2006
_chemical_formula_moiety 'C26 H48 B2 N4'
_chemical_formula_sum 'C26 H48 B2 N4'
_chemical_formula_weight 438.30
_chemical_name_systematic
;
?
;
_space_group_IT_number 14
_symmetry_cell_setting monoclinic
_symmetry_space_group_name_Hall '-P 2ybc'
_symmetry_space_group_name_H-M 'P 1 21/c 1'
_atom_sites_solution_hydrogens geom
_atom_sites_solution_primary direct
_atom_sites_solution_secondary difmap
_audit_creation_method SHELXL-97
_cell_angle_alpha 90.00
_cell_angle_beta 114.7080(19)
_cell_angle_gamma 90.00
_cell_formula_units_Z 4
_cell_length_a 10.5590(3)
_cell_length_b 26.7150(10)
_cell_length_c 10.7350(4)
_cell_measurement_reflns_used 6298
_cell_measurement_temperature 100(2)
_cell_measurement_theta_max 27.485
_cell_measurement_theta_min 2.910
_cell_volume 2750.94(17)
_computing_cell_refinement 'HKL Scalepack (Otwinowski & Minor 1997)'
_computing_data_collection 'KappaCCD '
_computing_data_reduction 'Denzo and Scalepak (Otwinowski & Minor, 1997)'
_computing_molecular_graphics 'SHELXTL-PLUS (1990)'
_computing_publication_material 'SHELXL-97 (Sheldrick, 1997)'
_computing_structure_refinement 'SHELXL-97 (Sheldrick, 1997)'
_computing_structure_solution 'SHELXS-97 (Sheldrick, 1990)'
_diffrn_ambient_temperature 100(2)
_diffrn_measured_fraction_theta_full 0.996
_diffrn_measured_fraction_theta_max 0.996
_diffrn_measurement_device_type KappaCCD
_diffrn_measurement_method CCD
_diffrn_radiation_monochromator graphite
_diffrn_radiation_source 'fine-focus sealed tube'
_diffrn_radiation_type MoK\a
_diffrn_radiation_wavelength 0.71073
_diffrn_reflns_av_R_equivalents 0.061
_diffrn_reflns_av_sigmaI/netI 0.0695
_diffrn_reflns_limit_h_max 13
_diffrn_reflns_limit_h_min -13
_diffrn_reflns_limit_k_max 34
_diffrn_reflns_limit_k_min -34
_diffrn_reflns_limit_l_max 13
_diffrn_reflns_limit_l_min -13
_diffrn_reflns_number 29214
_diffrn_reflns_theta_full 27.49
_diffrn_reflns_theta_max 27.49
_diffrn_reflns_theta_min 3.05
_exptl_absorpt_coefficient_mu 0.061
_exptl_absorpt_correction_T_max 0.9939
_exptl_absorpt_correction_T_min 0.9819
_exptl_absorpt_correction_type multi-scan
_exptl_absorpt_process_details 'Denzo and Scalepak (Otwinowski & Minor, 1997)'
_exptl_crystal_colour Colourless
_exptl_crystal_density_diffrn 1.058
_exptl_crystal_density_method 'not measured'
_exptl_crystal_description plate
_exptl_crystal_F_000 968
_exptl_crystal_size_max 0.30
_exptl_crystal_size_mid 0.30
_exptl_crystal_size_min 0.10
_refine_diff_density_max 0.252
_refine_diff_density_min -0.208
_refine_diff_density_rms 0.042
_refine_ls_extinction_method none
_refine_ls_goodness_of_fit_ref 1.010
_refine_ls_hydrogen_treatment constr
_refine_ls_matrix_type full
_refine_ls_number_parameters 301
_refine_ls_number_reflns 6275
_refine_ls_number_restraints 0
_refine_ls_restrained_S_all 1.010
_refine_ls_R_factor_all 0.1036
_refine_ls_R_factor_gt 0.0531
_refine_ls_shift/su_max 0.002
_refine_ls_shift/su_mean 0.000
_refine_ls_structure_factor_coef Fsqd
_refine_ls_weighting_details 'calc w=1/[\s^2^(Fo^2^)+(0.0706P)^2^+0.0680P] where P=(Fo^2^+2Fc^2^)/3'
_refine_ls_weighting_scheme calc
_refine_ls_wR_factor_gt 0.1249
_refine_ls_wR_factor_ref 0.1437
_reflns_number_gt 3775
_reflns_number_total 6275
_reflns_threshold_expression >2sigma(I)
_cod_data_source_file b514920g.txt
_cod_data_source_block compound4a
_cod_depositor_comments
;
The following automatic conversions were performed:
'_symmetry_cell_setting' value 'Monoclinic' changed to 'monoclinic'
according to '/home/saulius/struct/CIF-dictionaries/cif_core.dic'
dictionary named 'cif_core.dic' version 2.4.1 from 2010-06-29.

Automatic conversion script
Id: cif_fix_enum 1527 2010-12-29 10:47:43Z saulius 
;
_cod_original_cell_volume 2750.94(16)
_cod_original_sg_symbol_H-M 'P 21/c'
_cod_database_code 7006872

loop_
_symmetry_equiv_pos_as_xyz
'x, y, z'
'-x, y+1/2, -z+1/2'
'-x, -y, -z'
'x, -y-1/2, z-1/2'

loop_
_atom_site_label
_atom_site_type_symbol
_atom_site_fract_x
_atom_site_fract_y
_atom_site_fract_z
_atom_site_U_iso_or_equiv
_atom_site_adp_type
_atom_site_occupancy
_atom_site_symmetry_multiplicity
_atom_site_calc_flag
_atom_site_refinement_flags
_atom_site_disorder_assembly
_atom_site_disorder_group
B1 B 0.73468(17) 0.06272(7) 0.74824(18) 0.0215(4) Uani 1 1 d . . .
B2 B 0.69752(18) 0.28740(7) 0.74066(18) 0.0226(4) Uani 1 1 d . . .
N1 N 0.61392(12) 0.03172(5) 0.71523(13) 0.0225(3) Uani 1 1 d . . .
N2 N 0.85467(13) 0.03146(5) 0.78144(13) 0.0231(3) Uani 1 1 d . . .
N3 N 0.57062(13) 0.31343(5) 0.71441(14) 0.0268(3) Uani 1 1 d . . .
N4 N 0.80528(12) 0.32365(5) 0.76102(13) 0.0225(3) Uani 1 1 d . . .
C1 C 0.66139(16) -0.02032(6) 0.74819(17) 0.0263(4) Uani 1 1 d . . .
H1A H 0.5989 -0.0435 0.6771 0.032 Uiso 1 1 calc R . .
H1B H 0.6644 -0.0302 0.8382 0.032 Uiso 1 1 calc R . .
C2 C 0.80687(16) -0.02062(6) 0.75154(17) 0.0267(4) Uani 1 1 d . . .
H2A H 0.8692 -0.0434 0.8239 0.032 Uiso 1 1 calc R . .
H2B H 0.8038 -0.0314 0.6621 0.032 Uiso 1 1 calc R . .
C3 C 0.47583(15) 0.04450(6) 0.71291(17) 0.0259(4) Uani 1 1 d . . .
C4 C 0.37431(16) 0.00125(6) 0.65072(19) 0.0340(4) Uani 1 1 d . . .
H4A H 0.3739 -0.0080 0.5623 0.051 Uiso 1 1 calc R . .
H4B H 0.2804 0.0116 0.6371 0.051 Uiso 1 1 calc R . .
H4C H 0.4035 -0.0276 0.7129 0.051 Uiso 1 1 calc R . .
C5 C 0.49198(18) 0.05447(7) 0.85948(18) 0.0377(5) Uani 1 1 d . . .
H5A H 0.5336 0.0251 0.9168 0.057 Uiso 1 1 calc R . .
H5B H 0.4002 0.0610 0.8584 0.057 Uiso 1 1 calc R . .
H5C H 0.5524 0.0836 0.8970 0.057 Uiso 1 1 calc R . .
C6 C 0.41487(16) 0.09095(6) 0.62509(18) 0.0324(4) Uani 1 1 d . . .
H6A H 0.4722 0.1202 0.6691 0.049 Uiso 1 1 calc R . .
H6B H 0.3195 0.0964 0.6157 0.049 Uiso 1 1 calc R . .
H6C H 0.4138 0.0861 0.5342 0.049 Uiso 1 1 calc R . .
C7 C 0.99321(15) 0.04363(6) 0.78379(16) 0.0257(4) Uani 1 1 d . . .
C8 C 1.04930(17) 0.09245(6) 0.86161(19) 0.0353(4) Uani 1 1 d . . .
H8A H 0.9909 0.1204 0.8100 0.053 Uiso 1 1 calc R . .
H8B H 1.1453 0.0977 0.8726 0.053 Uiso 1 1 calc R . .
H8C H 1.0477 0.0905 0.9521 0.053 Uiso 1 1 calc R . .
C9 C 0.97983(17) 0.04909(7) 0.63677(18) 0.0374(5) Uani 1 1 d . . .
H9A H 0.9462 0.0176 0.5872 0.056 Uiso 1 1 calc R . .
H9B H 1.0711 0.0573 0.6387 0.056 Uiso 1 1 calc R . .
H9C H 0.9137 0.0759 0.5903 0.056 Uiso 1 1 calc R . .
C10 C 1.09700(16) 0.00192(6) 0.85664(18) 0.0313(4) Uani 1 1 d . . .
H10A H 1.0991 -0.0036 0.9477 0.047 Uiso 1 1 calc R . .
H10B H 1.1901 0.0116 0.8661 0.047 Uiso 1 1 calc R . .
H10C H 1.0683 -0.0290 0.8028 0.047 Uiso 1 1 calc R . .
C11 C 0.73312(14) 0.12165(6) 0.74798(15) 0.0212(3) Uani 1 1 d . . .
C12 C 0.75678(15) 0.14924(6) 0.86702(16) 0.0221(3) Uani 1 1 d . . .
H12 H 0.7793 0.1320 0.9510 0.027 Uiso 1 1 calc R . .
C13 C 0.74820(15) 0.20086(6) 0.86527(16) 0.0231(4) Uani 1 1 d . . .
H13 H 0.7650 0.2180 0.9482 0.028 Uiso 1 1 calc R . .
C14 C 0.71560(15) 0.22866(6) 0.74544(16) 0.0219(3) Uani 1 1 d . . .
C15 C 0.69432(15) 0.20122(6) 0.62686(16) 0.0233(4) Uani 1 1 d . . .
H15 H 0.6736 0.2186 0.5434 0.028 Uiso 1 1 calc R . .
C16 C 0.70268(15) 0.14940(6) 0.62818(16) 0.0228(4) Uani 1 1 d . . .
H16 H 0.6873 0.1323 0.5456 0.027 Uiso 1 1 calc R . .
C17 C 0.59308(16) 0.36688(6) 0.70048(19) 0.0348(4) Uani 1 1 d . . .
H17A H 0.5479 0.3874 0.7472 0.042 Uiso 1 1 calc R . .
H17B H 0.5551 0.3767 0.6027 0.042 Uiso 1 1 calc R . .
C18 C 0.74956(15) 0.37338(6) 0.76799(17) 0.0280(4) Uani 1 1 d . . .
H18A H 0.7800 0.3984 0.7181 0.034 Uiso 1 1 calc R . .
H18B H 0.7808 0.3843 0.8644 0.034 Uiso 1 1 calc R . .
C19 C 0.42343(16) 0.29730(6) 0.66524(18) 0.0315(4) Uani 1 1 d . . .
C20 C 0.4119(2) 0.24295(8) 0.6954(3) 0.0779(9) Uani 1 1 d . . .
H20A H 0.4453 0.2222 0.6400 0.117 Uiso 1 1 calc R . .
H20B H 0.3143 0.2348 0.6729 0.117 Uiso 1 1 calc R . .
H20C H 0.4686 0.2364 0.7929 0.117 Uiso 1 1 calc R . .
C21 C 0.3521(2) 0.32802(9) 0.7359(3) 0.0878(10) Uani 1 1 d . . .
H21A H 0.4036 0.3248 0.8355 0.132 Uiso 1 1 calc R . .
H21B H 0.2565 0.3159 0.7083 0.132 Uiso 1 1 calc R . .
H21C H 0.3499 0.3633 0.7097 0.132 Uiso 1 1 calc R . .
C22 C 0.3494(3) 0.30532(12) 0.5126(3) 0.1002(11) Uani 1 1 d . . .
H22A H 0.3554 0.3407 0.4916 0.150 Uiso 1 1 calc R . .
H22B H 0.2513 0.2957 0.4808 0.150 Uiso 1 1 calc R . .
H22C H 0.3934 0.2848 0.4661 0.150 Uiso 1 1 calc R . .
C23 C 0.95939(15) 0.31776(6) 0.83314(17) 0.0245(4) Uani 1 1 d . . .
C24 C 1.00210(18) 0.30942(7) 0.98638(18) 0.0390(5) Uani 1 1 d . . .
H24A H 0.9692 0.3375 1.0238 0.058 Uiso 1 1 calc R . .
H24B H 1.1039 0.3072 1.0338 0.058 Uiso 1 1 calc R . .
H24C H 0.9606 0.2782 0.9998 0.058 Uiso 1 1 calc R . .
C25 C 1.03174(17) 0.36473(6) 0.81317(18) 0.0334(4) Uani 1 1 d . . .
H25A H 0.9994 0.3715 0.7150 0.050 Uiso 1 1 calc R . .
H25B H 1.1328 0.3595 0.8541 0.050 Uiso 1 1 calc R . .
H25C H 1.0093 0.3933 0.8576 0.050 Uiso 1 1 calc R . .
C26 C 1.00670(16) 0.27360(7) 0.77298(19) 0.0374(5) Uani 1 1 d . . .
H26A H 0.9661 0.2426 0.7890 0.056 Uiso 1 1 calc R . .
H26B H 1.1086 0.2712 0.8171 0.056 Uiso 1 1 calc R . .
H26C H 0.9758 0.2786 0.6742 0.056 Uiso 1 1 calc R . .

loop_
_atom_site_aniso_label
_atom_site_aniso_U_11
_atom_site_aniso_U_22
_atom_site_aniso_U_33
_atom_site_aniso_U_23
_atom_site_aniso_U_13
_atom_site_aniso_U_12
B1 0.0261(9) 0.0211(9) 0.0185(9) -0.0008(8) 0.0103(8) -0.0002(7)
B2 0.0264(10) 0.0226(10) 0.0194(10) 0.0000(8) 0.0102(8) 0.0001(8)
N1 0.0232(7) 0.0167(7) 0.0294(8) 0.0020(6) 0.0126(6) 0.0019(5)
N2 0.0238(7) 0.0180(7) 0.0293(8) 0.0002(6) 0.0129(6) 0.0000(5)
N3 0.0217(7) 0.0180(7) 0.0383(9) -0.0001(6) 0.0104(6) -0.0019(5)
N4 0.0227(7) 0.0168(7) 0.0280(8) 0.0015(6) 0.0106(6) 0.0018(5)
C1 0.0276(9) 0.0184(9) 0.0318(10) 0.0009(7) 0.0113(7) -0.0007(7)
C2 0.0275(9) 0.0193(9) 0.0330(10) -0.0007(7) 0.0124(7) 0.0022(7)
C3 0.0220(8) 0.0245(9) 0.0348(10) 0.0006(7) 0.0153(7) 0.0001(7)
C4 0.0251(9) 0.0264(10) 0.0506(12) 0.0016(8) 0.0160(8) -0.0009(7)
C5 0.0351(10) 0.0453(12) 0.0412(11) -0.0025(9) 0.0241(9) -0.0009(8)
C6 0.0263(9) 0.0270(10) 0.0444(12) 0.0030(8) 0.0153(8) 0.0029(7)
C7 0.0210(8) 0.0269(9) 0.0308(10) 0.0013(7) 0.0123(7) 0.0010(7)
C8 0.0263(9) 0.0290(10) 0.0504(12) -0.0025(9) 0.0158(8) -0.0039(7)
C9 0.0293(9) 0.0484(12) 0.0376(11) 0.0071(9) 0.0170(8) 0.0030(8)
C10 0.0248(9) 0.0304(10) 0.0370(11) -0.0001(8) 0.0113(8) 0.0018(7)
C11 0.0188(8) 0.0215(8) 0.0245(9) -0.0001(7) 0.0102(7) -0.0004(6)
C12 0.0241(8) 0.0207(9) 0.0219(9) 0.0023(7) 0.0099(7) 0.0012(6)
C13 0.0231(8) 0.0222(9) 0.0248(9) -0.0033(7) 0.0108(7) -0.0001(7)
C14 0.0179(7) 0.0203(8) 0.0284(9) -0.0016(7) 0.0106(7) -0.0015(6)
C15 0.0260(8) 0.0215(9) 0.0231(9) 0.0039(7) 0.0108(7) -0.0003(7)
C16 0.0258(8) 0.0214(9) 0.0235(9) -0.0029(7) 0.0124(7) -0.0011(6)
C17 0.0293(9) 0.0205(9) 0.0519(12) 0.0060(8) 0.0143(8) 0.0028(7)
C18 0.0295(9) 0.0188(9) 0.0385(11) 0.0028(7) 0.0169(8) 0.0005(7)
C19 0.0187(8) 0.0281(10) 0.0451(12) -0.0055(8) 0.0107(8) -0.0022(7)
C20 0.0283(11) 0.0352(13) 0.161(3) 0.0095(14) 0.0308(14) -0.0064(9)
C21 0.0627(15) 0.0713(18) 0.167(3) -0.0601(18) 0.0852(18) -0.0348(13)
C22 0.0545(16) 0.152(3) 0.0582(18) 0.0100(18) -0.0115(13) -0.0399(17)
C23 0.0208(8) 0.0227(9) 0.0282(10) -0.0014(7) 0.0083(7) -0.0006(6)
C24 0.0317(10) 0.0452(12) 0.0349(11) 0.0060(9) 0.0088(8) 0.0005(8)
C25 0.0256(9) 0.0312(10) 0.0449(11) 0.0003(9) 0.0161(8) -0.0030(7)
C26 0.0243(9) 0.0330(11) 0.0549(13) -0.0090(9) 0.0165(9) 0.0000(7)

loop_
_atom_type_symbol
_atom_type_description
_atom_type_scat_dispersion_real
_atom_type_scat_dispersion_imag
_atom_type_scat_source
C C 0.0033 0.0016 'International Tables Vol C Tables 4.2.6.8 and 6.1.1.4'
H H 0.0000 0.0000 'International Tables Vol C Tables 4.2.6.8 and 6.1.1.4'
B B 0.0013 0.0007 'International Tables Vol C Tables 4.2.6.8 and 6.1.1.4'
N N 0.0061 0.0033 'International Tables Vol C Tables 4.2.6.8 and 6.1.1.4'

loop_
_geom_angle_atom_site_label_1
_geom_angle_atom_site_label_2
_geom_angle_atom_site_label_3
_geom_angle
_geom_angle_site_symmetry_1
_geom_angle_site_symmetry_3
_geom_angle_publ_flag
N2 B1 N1 109.09(14) . . ?
N2 B1 C11 126.22(14) . . ?
N1 B1 C11 124.69(13) . . ?
N3 B2 N4 108.61(14) . . ?
N3 B2 C14 125.48(14) . . ?
N4 B2 C14 125.91(14) . . ?
B1 N1 C1 107.94(12) . . ?
B1 N1 C3 129.43(13) . . ?
C1 N1 C3 117.03(11) . . ?
B1 N2 C2 108.09(12) . . ?
B1 N2 C7 129.61(13) . . ?
C2 N2 C7 117.13(11) . . ?
B2 N3 C17 108.41(12) . . ?
B2 N3 C19 133.34(14) . . ?
C17 N3 C19 115.95(12) . . ?
B2 N4 C18 107.97(12) . . ?
B2 N4 C23 129.07(13) . . ?
C18 N4 C23 116.32(12) . . ?
N1 C1 C2 104.47(12) . . ?
N1 C1 H1A 110.9 . . ?
C2 C1 H1A 110.9 . . ?
N1 C1 H1B 110.9 . . ?
C2 C1 H1B 110.9 . . ?
H1A C1 H1B 108.9 . . ?
N2 C2 C1 104.57(12) . . ?
N2 C2 H2A 110.8 . . ?
C1 C2 H2A 110.8 . . ?
N2 C2 H2B 110.8 . . ?
C1 C2 H2B 110.8 . . ?
H2A C2 H2B 108.9 . . ?
N1 C3 C4 109.74(13) . . ?
N1 C3 C6 110.72(12) . . ?
C4 C3 C6 107.88(13) . . ?
N1 C3 C5 109.56(13) . . ?
C4 C3 C5 109.67(13) . . ?
C6 C3 C5 109.24(14) . . ?
C3 C4 H4A 109.5 . . ?
C3 C4 H4B 109.5 . . ?
H4A C4 H4B 109.5 . . ?
C3 C4 H4C 109.5 . . ?
H4A C4 H4C 109.5 . . ?
H4B C4 H4C 109.5 . . ?
C3 C5 H5A 109.5 . . ?
C3 C5 H5B 109.5 . . ?
H5A C5 H5B 109.5 . . ?
C3 C5 H5C 109.5 . . ?
H5A C5 H5C 109.5 . . ?
H5B C5 H5C 109.5 . . ?
C3 C6 H6A 109.5 . . ?
C3 C6 H6B 109.5 . . ?
H6A C6 H6B 109.5 . . ?
C3 C6 H6C 109.5 . . ?
H6A C6 H6C 109.5 . . ?
H6B C6 H6C 109.5 . . ?
N2 C7 C8 110.44(12) . . ?
N2 C7 C10 109.80(13) . . ?
C8 C7 C10 108.12(13) . . ?
N2 C7 C9 109.68(13) . . ?
C8 C7 C9 109.25(14) . . ?
C10 C7 C9 109.52(13) . . ?
C7 C8 H8A 109.5 . . ?
C7 C8 H8B 109.5 . . ?
H8A C8 H8B 109.5 . . ?
C7 C8 H8C 109.5 . . ?
H8A C8 H8C 109.5 . . ?
H8B C8 H8C 109.5 . . ?
C7 C9 H9A 109.5 . . ?
C7 C9 H9B 109.5 . . ?
H9A C9 H9B 109.5 . . ?
C7 C9 H9C 109.5 . . ?
H9A C9 H9C 109.5 . . ?
H9B C9 H9C 109.5 . . ?
C7 C10 H10A 109.5 . . ?
C7 C10 H10B 109.5 . . ?
H10A C10 H10B 109.5 . . ?
C7 C10 H10C 109.5 . . ?
H10A C10 H10C 109.5 . . ?
H10B C10 H10C 109.5 . . ?
C16 C11 C12 116.29(14) . . ?
C16 C11 B1 121.95(13) . . ?
C12 C11 B1 121.71(13) . . ?
C13 C12 C11 121.73(14) . . ?
C13 C12 H12 119.1 . . ?
C11 C12 H12 119.1 . . ?
C12 C13 C14 122.16(14) . . ?
C12 C13 H13 118.9 . . ?
C14 C13 H13 118.9 . . ?
C13 C14 C15 116.22(14) . . ?
C13 C14 B2 122.53(13) . . ?
C15 C14 B2 121.21(14) . . ?
C16 C15 C14 121.78(14) . . ?
C16 C15 H15 119.1 . . ?
C14 C15 H15 119.1 . . ?
C15 C16 C11 121.81(14) . . ?
C15 C16 H16 119.1 . . ?
C11 C16 H16 119.1 . . ?
N3 C17 C18 104.72(13) . . ?
N3 C17 H17A 110.8 . . ?
C18 C17 H17A 110.8 . . ?
N3 C17 H17B 110.8 . . ?
C18 C17 H17B 110.8 . . ?
H17A C17 H17B 108.9 . . ?
N4 C18 C17 104.64(13) . . ?
N4 C18 H18A 110.8 . . ?
C17 C18 H18A 110.8 . . ?
N4 C18 H18B 110.8 . . ?
C17 C18 H18B 110.8 . . ?
H18A C18 H18B 108.9 . . ?
N3 C19 C20 111.81(14) . . ?
N3 C19 C22 109.64(15) . . ?
C20 C19 C22 108.63(19) . . ?
N3 C19 C21 109.36(14) . . ?
C20 C19 C21 108.26(18) . . ?
C22 C19 C21 109.1(2) . . ?
C19 C20 H20A 109.5 . . ?
C19 C20 H20B 109.5 . . ?
H20A C20 H20B 109.5 . . ?
C19 C20 H20C 109.5 . . ?
H20A C20 H20C 109.5 . . ?
H20B C20 H20C 109.5 . . ?
C19 C21 H21A 109.5 . . ?
C19 C21 H21B 109.5 . . ?
H21A C21 H21B 109.5 . . ?
C19 C21 H21C 109.5 . . ?
H21A C21 H21C 109.5 . . ?
H21B C21 H21C 109.5 . . ?
C19 C22 H22A 109.5 . . ?
C19 C22 H22B 109.5 . . ?
H22A C22 H22B 109.5 . . ?
C19 C22 H22C 109.5 . . ?
H22A C22 H22C 109.5 . . ?
H22B C22 H22C 109.5 . . ?
N4 C23 C26 109.97(13) . . ?
N4 C23 C24 109.96(12) . . ?
C26 C23 C24 109.95(14) . . ?
N4 C23 C25 109.96(12) . . ?
C26 C23 C25 107.69(13) . . ?
C24 C23 C25 109.28(14) . . ?
C23 C24 H24A 109.5 . . ?
C23 C24 H24B 109.5 . . ?
H24A C24 H24B 109.5 . . ?
C23 C24 H24C 109.5 . . ?
H24A C24 H24C 109.5 . . ?
H24B C24 H24C 109.5 . . ?
C23 C25 H25A 109.5 . . ?
C23 C25 H25B 109.5 . . ?
H25A C25 H25B 109.5 . . ?
C23 C25 H25C 109.5 . . ?
H25A C25 H25C 109.5 . . ?
H25B C25 H25C 109.5 . . ?
C23 C26 H26A 109.5 . . ?
C23 C26 H26B 109.5 . . ?
H26A C26 H26B 109.5 . . ?
C23 C26 H26C 109.5 . . ?
H26A C26 H26C 109.5 . . ?
H26B C26 H26C 109.5 . . ?

loop_
_geom_bond_atom_site_label_1
_geom_bond_atom_site_label_2
_geom_bond_distance
_geom_bond_site_symmetry_2
_geom_bond_publ_flag
B1 N2 1.433(2) . ?
B1 N1 1.435(2) . ?
B1 C11 1.574(2) . ?
B2 N3 1.429(2) . ?
B2 N4 1.440(2) . ?
B2 C14 1.579(2) . ?
N1 C1 1.4701(19) . ?
N1 C3 1.4875(19) . ?
N2 C2 1.4689(19) . ?
N2 C7 1.4884(18) . ?
N3 C17 1.4654(19) . ?
N3 C19 1.481(2) . ?
N4 C18 1.4674(19) . ?
N4 C23 1.4896(19) . ?
C1 C2 1.521(2) . ?
C1 H1A 0.9900 . ?
C1 H1B 0.9900 . ?
C2 H2A 0.9900 . ?
C2 H2B 0.9900 . ?
C3 C4 1.527(2) . ?
C3 C6 1.528(2) . ?
C3 C5 1.533(2) . ?
C4 H4A 0.9800 . ?
C4 H4B 0.9800 . ?
C4 H4C 0.9800 . ?
C5 H5A 0.9800 . ?
C5 H5B 0.9800 . ?
C5 H5C 0.9800 . ?
C6 H6A 0.9800 . ?
C6 H6B 0.9800 . ?
C6 H6C 0.9800 . ?
C7 C8 1.528(2) . ?
C7 C10 1.529(2) . ?
C7 C9 1.532(2) . ?
C8 H8A 0.9800 . ?
C8 H8B 0.9800 . ?
C8 H8C 0.9800 . ?
C9 H9A 0.9800 . ?
C9 H9B 0.9800 . ?
C9 H9C 0.9800 . ?
C10 H10A 0.9800 . ?
C10 H10B 0.9800 . ?
C10 H10C 0.9800 . ?
C11 C16 1.400(2) . ?
C11 C12 1.404(2) . ?
C12 C13 1.381(2) . ?
C12 H12 0.9500 . ?
C13 C14 1.398(2) . ?
C13 H13 0.9500 . ?
C14 C15 1.403(2) . ?
C15 C16 1.387(2) . ?
C15 H15 0.9500 . ?
C16 H16 0.9500 . ?
C17 C18 1.511(2) . ?
C17 H17A 0.9900 . ?
C17 H17B 0.9900 . ?
C18 H18A 0.9900 . ?
C18 H18B 0.9900 . ?
C19 C20 1.503(3) . ?
C19 C22 1.507(3) . ?
C19 C21 1.515(3) . ?
C20 H20A 0.9800 . ?
C20 H20B 0.9800 . ?
C20 H20C 0.9800 . ?
C21 H21A 0.9800 . ?
C21 H21B 0.9800 . ?
C21 H21C 0.9800 . ?
C22 H22A 0.9800 . ?
C22 H22B 0.9800 . ?
C22 H22C 0.9800 . ?
C23 C26 1.526(2) . ?
C23 C24 1.529(2) . ?
C23 C25 1.530(2) . ?
C24 H24A 0.9800 . ?
C24 H24B 0.9800 . ?
C24 H24C 0.9800 . ?
C25 H25A 0.9800 . ?
C25 H25B 0.9800 . ?
C25 H25C 0.9800 . ?
C26 H26A 0.9800 . ?
C26 H26B 0.9800 . ?
C26 H26C 0.9800 . ?

loop_
_cod_related_entry_id
_cod_related_entry_database
_cod_related_entry_code
1 ChemSpider 21144599
